data_1527832
loop_
_publ_author_name
'Ming, L.-C.'
'Maghnani, M.H.'
'Katahara, K.W.'

_publ_section_title
;
 Phase transformations in the Ti-V system under high pressure up to 25 GPa
;
_journal_name_full 'Acta Metallurgica'
_journal_page_first 479
_journal_page_last 485
_journal_volume 29
_journal_year 1981
_chemical_formula_sum 'Ti0.89 V0.11'
_chemical_name_systematic '(Ti0.89 V0.11)'
_space_group_IT_number 194
_symmetry_space_group_name_Hall '-P 6c 2c'
_symmetry_space_group_name_H-M 'P 63/m m c'
_cell_angle_alpha 90
_cell_angle_beta 90
_cell_angle_gamma 120
_cell_formula_units_Z 2
_cell_length_a 2.923
_cell_length_b 2.923
_cell_length_c 4.775
_cell_volume 35.331
_citation_journal_id_ASTM AMETAR
_cod_data_source_file Ming_AMETAR_1981_134.cif
_cod_data_source_block Ti0.89V0.11
_cod_original_cell_volume 35.33147
_cod_database_code 1527832

loop_
_symmetry_equiv_pos_as_xyz
x,y,z
x-y,x,z+1/2
-y,x-y,z
-x,-y,z+1/2
-x+y,-x,z
y,-x+y,z+1/2
-y,-x,-z+1/2
x-y,-y,-z
x,x-y,-z+1/2
y,x,-z
-x+y,y,-z+1/2
-x,-x+y,-z
-x,-y,-z
-x+y,-x,-z-1/2
y,-x+y,-z
x,y,-z-1/2
x-y,x,-z
-y,x-y,-z-1/2
y,x,z-1/2
-x+y,y,z
-x,-x+y,z-1/2
-y,-x,z
x-y,-y,z-1/2
x,x-y,z

loop_
_atom_site_label
_atom_site_type_symbol
_atom_site_fract_x
_atom_site_fract_y
_atom_site_fract_z
_atom_site_occupancy
_atom_site_U_iso_or_equiv
V1 V 0 0 0 0.114 0.0
Ti1 Ti 0 0 0 0.886 0.0
